data_4064658
loop_
_publ_author_name
'Serrano, Jos\'e Luis'
'Garc\'ia, Luis'
'P\'erez, Jos\'e'
'P\'erez, Eduardo'
'Garc\'ia, Joaqu\'in'
'S\'anchez, Gregorio'
'Sehnal, Petr'
'De Ornellas, Sara'
'Williams, Thomas J.'
'Fairlamb, Ian J. S.'

_publ_section_title
;
 Synthesis and Characterization of Imine-Palladacycles Containing Imidate
 &#x201C;Pseudohalide&#x201D; Ligands: Efficient Suzuki--Miyaura
 Cross-Coupling Precatalysts and Their Activation To Give Pd0LnSpecies (L
 = Phosphine)
;
_journal_issue 19
_journal_name_full Organometallics
_journal_page_first 5095
_journal_paper_doi 10.1021/om2002443
_journal_volume 30
_journal_year 2011
_chemical_formula_moiety 'C33 H28 N O2 P Pd'
_chemical_formula_sum 'C33 H28 N O2 P Pd'
_chemical_formula_weight 607.93
_chemical_name_systematic
;
 ?
;
_space_group_IT_number 14
_symmetry_cell_setting monoclinic
_symmetry_space_group_name_Hall '-P 2ybc'
_symmetry_space_group_name_H-M 'P 1 21/c 1'
_atom_sites_solution_hydrogens geom
_atom_sites_solution_primary direct
_atom_sites_solution_secondary difmap
_audit_creation_method SHELXL-97
_cell_angle_alpha 90.00
_cell_angle_beta 103.4830(10)
_cell_angle_gamma 90.00
_cell_formula_units_Z 4
_cell_length_a 9.9174(6)
_cell_length_b 29.5739(18)
_cell_length_c 9.6842(6)
_cell_measurement_temperature 100(2)
_cell_volume 2762.1(3)
_computing_structure_refinement 'SHELXL-97 (Sheldrick, 1997)'
_diffrn_ambient_temperature 100(2)
_diffrn_measured_fraction_theta_full 0.000
_diffrn_measured_fraction_theta_max 0.945
_diffrn_radiation_monochromator graphite
_diffrn_radiation_source 'fine-focus sealed tube'
_diffrn_radiation_type MoK\a
_diffrn_radiation_wavelength 0.71073
_diffrn_reflns_av_R_equivalents 0.0322
_diffrn_reflns_av_sigmaI/netI 0.0267
_diffrn_reflns_limit_h_max 13
_diffrn_reflns_limit_h_min -12
_diffrn_reflns_limit_k_max 38
_diffrn_reflns_limit_k_min -38
_diffrn_reflns_limit_l_max 12
_diffrn_reflns_limit_l_min -12
_diffrn_reflns_number 31797
_diffrn_reflns_theta_full 0.50
_diffrn_reflns_theta_max 28.24
_diffrn_reflns_theta_min 1.38
_exptl_absorpt_coefficient_mu 0.761
_exptl_absorpt_correction_T_max 0.9417
_exptl_absorpt_correction_T_min 0.9076
_exptl_absorpt_correction_type multi-scan
_exptl_absorpt_process_details SADABS
_exptl_crystal_colour yellow
_exptl_crystal_density_diffrn 1.462
_exptl_crystal_density_method 'not measured'
_exptl_crystal_description block
_exptl_crystal_F_000 1240
_exptl_crystal_size_max 0.13
_exptl_crystal_size_mid 0.10
_exptl_crystal_size_min 0.08
_refine_diff_density_max 0.915
_refine_diff_density_min -0.591
_refine_diff_density_rms 0.103
_refine_ls_extinction_method none
_refine_ls_goodness_of_fit_ref 1.081
_refine_ls_hydrogen_treatment constr
_refine_ls_matrix_type full
_refine_ls_number_parameters 343
_refine_ls_number_reflns 6447
_refine_ls_number_restraints 0
_refine_ls_restrained_S_all 1.081
_refine_ls_R_factor_all 0.0427
_refine_ls_R_factor_gt 0.0384
_refine_ls_shift/su_max 0.001
_refine_ls_shift/su_mean 0.000
_refine_ls_structure_factor_coef Fsqd
_refine_ls_weighting_details 'calc w=1/[\s^2^(Fo^2^)+(0.0480P)^2^+4.6363P] where P=(Fo^2^+2Fc^2^)/3'
_refine_ls_weighting_scheme calc
_refine_ls_wR_factor_gt 0.0912
_refine_ls_wR_factor_ref 0.0987
_reflns_number_gt 6019
_reflns_number_total 6447
_reflns_threshold_expression >2sigma(I)
_cod_data_source_file om2002443_si_002.cif
_cod_data_source_block AcOPPh3_(8a)
_cod_original_sg_symbol_H-M P21/c
_cod_database_code 4064658

loop_
_symmetry_equiv_pos_as_xyz
'x, y, z'
'-x, y+1/2, -z+1/2'
'-x, -y, -z'
'x, -y-1/2, z-1/2'

loop_
_atom_site_label
_atom_site_type_symbol
_atom_site_fract_x
_atom_site_fract_y
_atom_site_fract_z
_atom_site_U_iso_or_equiv
_atom_site_adp_type
_atom_site_occupancy
_atom_site_symmetry_multiplicity
_atom_site_calc_flag
_atom_site_refinement_flags
N1 N 0.8765(2) 0.23154(8) 0.0840(2) 0.0187(5) Uani 1 1 d .
C7 C 0.8099(3) 0.25672(9) -0.0175(3) 0.0217(6) Uani 1 1 d .
H7 H 0.8369 0.2865 -0.0261 0.026 Uiso 1 1 calc R
Pd1 Pd 0.79652(2) 0.164545(6) 0.06647(2) 0.01456(7) Uani 1 1 d .
P2 P 0.69593(7) 0.09642(2) 0.03449(7) 0.01405(14) Uani 1 1 d .
C1 C 0.6555(3) 0.19286(9) -0.0933(3) 0.0189(5) Uani 1 1 d .
C25 C 0.2689(3) 0.10562(10) 0.1460(3) 0.0261(6) Uani 1 1 d .
H25 H 0.1834 0.1089 0.1689 0.031 Uiso 1 1 calc R
C28 C 0.7937(3) 0.05178(8) 0.1439(3) 0.0152(5) Uani 1 1 d .
O2 O 0.8339(2) 0.13890(7) 0.3852(2) 0.0245(4) Uani 1 1 d .
C22 C 0.5254(3) 0.09664(9) 0.0757(3) 0.0165(5) Uani 1 1 d .
C5 C 0.6180(3) 0.26380(10) -0.2311(3) 0.0252(6) Uani 1 1 d .
H5 H 0.6460 0.2932 -0.2442 0.030 Uiso 1 1 calc R
C26 C 0.3889(3) 0.12061(10) 0.2391(3) 0.0257(6) Uani 1 1 d .
H26 H 0.3836 0.1338 0.3249 0.031 Uiso 1 1 calc R
C8 C 0.9442(3) 0.13381(9) 0.3492(3) 0.0195(5) Uani 1 1 d .
C19 C 0.6541(3) 0.03129(11) -0.4050(3) 0.0255(6) Uani 1 1 d .
H19 H 0.6444 0.0181 -0.4940 0.031 Uiso 1 1 calc R
C23 C 0.4040(3) 0.08153(9) -0.0171(3) 0.0195(5) Uani 1 1 d .
H23 H 0.4080 0.0686 -0.1035 0.023 Uiso 1 1 calc R
C16 C 0.6760(3) 0.07119(9) -0.1412(3) 0.0159(5) Uani 1 1 d .
C29 C 0.7423(3) 0.02614(10) 0.2397(3) 0.0219(6) Uani 1 1 d .
H29 H 0.6541 0.0320 0.2533 0.026 Uiso 1 1 calc R
C21 C 0.6240(3) 0.02719(9) -0.1662(3) 0.0181(5) Uani 1 1 d .
H21 H 0.5968 0.0112 -0.0944 0.022 Uiso 1 1 calc R
C11 C 0.9606(3) 0.29465(10) 0.2435(3) 0.0259(6) Uani 1 1 d .
H11 H 0.8765 0.3094 0.2102 0.031 Uiso 1 1 calc R
C24 C 0.2772(3) 0.08584(10) 0.0196(3) 0.0236(6) Uani 1 1 d .
H24 H 0.1971 0.0752 -0.0420 0.028 Uiso 1 1 calc R
C4 C 0.5040(3) 0.24603(11) -0.3226(3) 0.0297(7) Uani 1 1 d .
H4 H 0.4559 0.2627 -0.3998 0.036 Uiso 1 1 calc R
C27 C 0.5173(3) 0.11611(9) 0.2050(3) 0.0204(5) Uani 1 1 d .
H27 H 0.5973 0.1260 0.2683 0.024 Uiso 1 1 calc R
C31 C 0.9546(3) -0.01702(10) 0.2965(3) 0.0265(6) Uani 1 1 d .
H31 H 1.0085 -0.0397 0.3488 0.032 Uiso 1 1 calc R
C13 C 1.1892(3) 0.29304(11) 0.3955(3) 0.0302(7) Uani 1 1 d .
H13 H 1.2584 0.3067 0.4642 0.036 Uiso 1 1 calc R
C15 C 1.1082(3) 0.23004(10) 0.2412(3) 0.0239(6) Uani 1 1 d .
H15 H 1.1229 0.2015 0.2068 0.029 Uiso 1 1 calc R
C3 C 0.4612(3) 0.20243(11) -0.2981(3) 0.0284(7) Uani 1 1 d .
H3 H 0.3819 0.1904 -0.3577 0.034 Uiso 1 1 calc R
C17 C 0.7209(3) 0.09404(10) -0.2478(3) 0.0204(5) Uani 1 1 d .
H17 H 0.7592 0.1228 -0.2303 0.025 Uiso 1 1 calc R
C6 C 0.6926(3) 0.23787(10) -0.1177(3) 0.0214(6) Uani 1 1 d .
C18 C 0.7089(3) 0.07415(11) -0.3805(3) 0.0248(6) Uani 1 1 d .
H18 H 0.7377 0.0897 -0.4521 0.030 Uiso 1 1 calc R
C9 C 1.0736(4) 0.11930(13) 0.4576(4) 0.0359(8) Uani 1 1 d .
H9A H 1.1498 0.1170 0.4125 0.054 Uiso 1 1 calc R
H9B H 1.0577 0.0905 0.4965 0.054 Uiso 1 1 calc R
H9C H 1.0950 0.1413 0.5324 0.054 Uiso 1 1 calc R
C14 C 1.2115(3) 0.25068(11) 0.3431(4) 0.0300(7) Uani 1 1 d .
H14 H 1.2959 0.2361 0.3764 0.036 Uiso 1 1 calc R
C33 C 0.9263(3) 0.04227(10) 0.1241(3) 0.0206(6) Uani 1 1 d .
H33 H 0.9616 0.0592 0.0596 0.025 Uiso 1 1 calc R
C10 C 0.9833(3) 0.25205(9) 0.1909(3) 0.0201(5) Uani 1 1 d .
C30 C 0.8218(3) -0.00822(11) 0.3156(3) 0.0288(7) Uani 1 1 d .
H30 H 0.7866 -0.0255 0.3794 0.035 Uiso 1 1 calc R
C20 C 0.6132(3) 0.00750(10) -0.2977(3) 0.0221(6) Uani 1 1 d .
H20 H 0.5784 -0.0217 -0.3145 0.026 Uiso 1 1 calc R
C2 C 0.5360(3) 0.17659(10) -0.1852(3) 0.0226(6) Uani 1 1 d .
H2 H 0.5050 0.1477 -0.1710 0.027 Uiso 1 1 calc R
C12 C 1.0642(3) 0.31481(11) 0.3454(4) 0.0299(7) Uani 1 1 d .
H12 H 1.0496 0.3432 0.3804 0.036 Uiso 1 1 calc R
O1 O 0.96253(19) 0.14008(6) 0.2240(2) 0.0190(4) Uani 1 1 d .
C32 C 1.0053(3) 0.00797(10) 0.1998(3) 0.0244(6) Uani 1 1 d .
H32 H 1.0929 0.0018 0.1853 0.029 Uiso 1 1 calc R

loop_
_atom_site_aniso_label
_atom_site_aniso_U_11
_atom_site_aniso_U_22
_atom_site_aniso_U_33
_atom_site_aniso_U_23
_atom_site_aniso_U_13
_atom_site_aniso_U_12
N1 0.0196(11) 0.0149(11) 0.0211(11) -0.0011(9) 0.0035(9) -0.0015(9)
C7 0.0231(14) 0.0148(13) 0.0274(15) 0.0008(11) 0.0066(12) -0.0017(10)
Pd1 0.01476(11) 0.01189(11) 0.01645(11) 0.00110(7) 0.00248(8) -0.00098(7)
P2 0.0135(3) 0.0127(3) 0.0163(3) 0.0013(2) 0.0041(2) -0.0005(2)
C1 0.0193(13) 0.0167(13) 0.0209(13) 0.0031(10) 0.0048(11) 0.0033(10)
C25 0.0187(14) 0.0228(14) 0.0395(17) 0.0048(13) 0.0126(13) 0.0042(11)
C28 0.0169(12) 0.0126(12) 0.0154(12) -0.0012(9) 0.0026(10) -0.0002(9)
O2 0.0257(11) 0.0236(10) 0.0249(11) -0.0026(8) 0.0075(9) -0.0002(8)
C22 0.0148(12) 0.0118(12) 0.0242(13) 0.0020(10) 0.0069(10) 0.0002(9)
C5 0.0283(15) 0.0185(14) 0.0298(15) 0.0066(12) 0.0088(13) 0.0012(11)
C26 0.0270(15) 0.0212(14) 0.0332(16) -0.0017(12) 0.0158(13) 0.0013(11)
C8 0.0232(14) 0.0114(12) 0.0239(14) -0.0015(10) 0.0053(11) -0.0037(10)
C19 0.0208(14) 0.0376(17) 0.0179(14) -0.0034(12) 0.0041(11) 0.0010(12)
C23 0.0195(13) 0.0163(13) 0.0230(14) 0.0024(10) 0.0052(11) 0.0013(10)
C16 0.0139(12) 0.0173(12) 0.0158(12) 0.0001(10) 0.0018(10) 0.0023(9)
C29 0.0189(13) 0.0233(14) 0.0254(14) 0.0041(11) 0.0092(11) 0.0034(11)
C21 0.0159(12) 0.0175(13) 0.0213(13) 0.0009(10) 0.0053(10) 0.0002(10)
C11 0.0252(15) 0.0223(15) 0.0304(16) -0.0053(12) 0.0070(12) -0.0014(11)
C24 0.0154(13) 0.0218(14) 0.0326(16) 0.0037(12) 0.0037(11) 0.0012(10)
C4 0.0292(16) 0.0264(16) 0.0301(16) 0.0107(13) 0.0004(13) 0.0054(12)
C27 0.0191(13) 0.0165(13) 0.0260(14) -0.0011(11) 0.0065(11) -0.0011(10)
C31 0.0269(15) 0.0261(15) 0.0250(15) 0.0047(12) 0.0029(12) 0.0108(12)
C13 0.0333(17) 0.0282(16) 0.0257(15) -0.0055(13) 0.0000(13) -0.0101(13)
C15 0.0262(15) 0.0185(14) 0.0264(14) -0.0001(11) 0.0051(12) -0.0020(11)
C3 0.0233(15) 0.0269(16) 0.0307(16) 0.0022(13) -0.0027(12) -0.0016(12)
C17 0.0197(13) 0.0188(13) 0.0228(14) 0.0022(11) 0.0051(11) -0.0005(10)
C6 0.0220(14) 0.0188(13) 0.0236(14) 0.0027(11) 0.0057(11) 0.0004(11)
C18 0.0235(14) 0.0330(16) 0.0194(14) 0.0051(12) 0.0079(11) 0.0032(12)
C9 0.0320(17) 0.051(2) 0.0238(16) 0.0104(15) 0.0038(13) 0.0052(15)
C14 0.0255(15) 0.0285(16) 0.0323(17) 0.0017(13) -0.0008(13) -0.0006(12)
C33 0.0182(13) 0.0211(14) 0.0235(14) 0.0018(11) 0.0065(11) -0.0012(10)
C10 0.0218(13) 0.0177(13) 0.0216(13) -0.0007(10) 0.0065(11) -0.0050(10)
C30 0.0298(16) 0.0294(16) 0.0300(16) 0.0136(13) 0.0126(13) 0.0071(13)
C20 0.0174(13) 0.0207(13) 0.0268(15) -0.0038(11) 0.0025(11) -0.0007(10)
C2 0.0218(14) 0.0184(13) 0.0248(14) 0.0019(11) -0.0004(11) -0.0009(11)
C12 0.0341(17) 0.0242(16) 0.0318(17) -0.0090(13) 0.0084(14) -0.0051(13)
O1 0.0172(9) 0.0188(10) 0.0201(10) 0.0019(8) 0.0026(8) -0.0007(7)
C32 0.0169(13) 0.0257(15) 0.0305(16) 0.0005(12) 0.0056(12) 0.0052(11)

loop_
_atom_type_symbol
_atom_type_description
_atom_type_scat_dispersion_real
_atom_type_scat_dispersion_imag
_atom_type_scat_source
C C 0.0033 0.0016 'International Tables Vol C Tables 4.2.6.8 and 6.1.1.4'
H H 0.0000 0.0000 'International Tables Vol C Tables 4.2.6.8 and 6.1.1.4'
N N 0.0061 0.0033 'International Tables Vol C Tables 4.2.6.8 and 6.1.1.4'
O O 0.0106 0.0060 'International Tables Vol C Tables 4.2.6.8 and 6.1.1.4'
P P 0.1023 0.0942 'International Tables Vol C Tables 4.2.6.8 and 6.1.1.4'
Pd Pd -0.9988 1.0072 'International Tables Vol C Tables 4.2.6.8 and 6.1.1.4'

loop_
_geom_angle_atom_site_label_1
_geom_angle_atom_site_label_2
_geom_angle_atom_site_label_3
_geom_angle
C7 N1 C10 118.0(2)
C7 N1 Pd1 111.28(19)
C10 N1 Pd1 130.66(18)
N1 C7 C6 118.7(3)
C1 Pd1 O1 172.62(9)
C1 Pd1 N1 81.54(10)
O1 Pd1 N1 92.79(8)
C1 Pd1 P2 93.49(8)
O1 Pd1 P2 92.24(5)
N1 Pd1 P2 174.96(6)
C28 P2 C22 105.65(12)
C28 P2 C16 99.96(12)
C22 P2 C16 107.48(12)
C28 P2 Pd1 114.33(9)
C22 P2 Pd1 111.85(9)
C16 P2 Pd1 116.42(9)
C2 C1 C6 115.7(3)
C2 C1 Pd1 133.2(2)
C6 C1 Pd1 111.0(2)
C24 C25 C26 119.5(3)
C29 C28 C33 119.1(2)
C29 C28 P2 123.8(2)
C33 C28 P2 117.1(2)
C23 C22 C27 119.1(2)
C23 C22 P2 124.2(2)
C27 C22 P2 116.6(2)
C4 C5 C6 120.2(3)
C25 C26 C27 120.5(3)
O2 C8 O1 125.5(3)
O2 C8 C9 120.1(3)
O1 C8 C9 114.4(2)
C18 C19 C20 120.6(3)
C24 C23 C22 120.1(3)
C17 C16 C21 119.5(2)
C17 C16 P2 120.6(2)
C21 C16 P2 119.8(2)
C28 C29 C30 120.2(3)
C20 C21 C16 119.8(3)
C12 C11 C10 119.5(3)
C25 C24 C23 120.8(3)
C5 C4 C3 118.9(3)
C26 C27 C22 119.9(3)
C32 C31 C30 119.7(3)
C12 C13 C14 119.9(3)
C10 C15 C14 119.7(3)
C2 C3 C4 120.7(3)
C16 C17 C18 120.4(3)
C5 C6 C1 122.4(3)
C5 C6 C7 120.8(3)
C1 C6 C7 116.8(3)
C19 C18 C17 119.5(3)
C15 C14 C13 120.2(3)
C32 C33 C28 120.6(3)
C15 C10 C11 120.2(3)
C15 C10 N1 120.4(2)
C11 C10 N1 119.4(3)
C29 C30 C31 120.2(3)
C21 C20 C19 120.1(3)
C1 C2 C3 122.0(3)
C13 C12 C11 120.4(3)
C8 O1 Pd1 118.59(17)
C31 C32 C33 120.1(3)

loop_
_geom_bond_atom_site_label_1
_geom_bond_atom_site_label_2
_geom_bond_distance
N1 C7 1.286(4)
N1 C10 1.432(4)
N1 Pd1 2.126(2)
C7 C6 1.442(4)
Pd1 C1 2.011(3)
Pd1 O1 2.0955(19)
Pd1 P2 2.2375(7)
P2 C28 1.824(3)
P2 C22 1.826(3)
P2 C16 1.826(3)
C1 C2 1.391(4)
C1 C6 1.415(4)
C25 C24 1.377(4)
C25 C26 1.387(4)
C28 C29 1.385(4)
C28 C33 1.401(4)
O2 C8 1.232(3)
C22 C23 1.397(4)
C22 C27 1.398(4)
C5 C4 1.368(4)
C5 C6 1.400(4)
C26 C27 1.394(4)
C8 O1 1.280(3)
C8 C9 1.518(4)
C19 C18 1.378(4)
C19 C20 1.391(4)
C23 C24 1.390(4)
C16 C17 1.391(4)
C16 C21 1.400(4)
C29 C30 1.388(4)
C21 C20 1.382(4)
C11 C12 1.383(4)
C11 C10 1.397(4)
C4 C3 1.395(4)
C31 C32 1.377(4)
C31 C30 1.396(4)
C13 C12 1.381(5)
C13 C14 1.389(5)
C15 C10 1.383(4)
C15 C14 1.387(4)
C3 C2 1.398(4)
C17 C18 1.393(4)
C33 C32 1.383(4)
